data_4327065
loop_
_publ_author_name
'Yuzhong Wang'
'Gregory H. Robinson'

_publ_section_title
;
 Carbene Stabilization of Highly Reactive Main-Group Molecules
;
_journal_name_full 'Inorganic Chemistry'
_journal_page_first 12326
_journal_page_last 12337
_journal_paper_doi 10.1021/ic200675u
_journal_volume 50
_journal_year 2011
_chemical_formula_sum 'C33 H50 B N3'
_chemical_formula_weight 499.57
_chemical_name_systematic
; 
 ? 
;
_space_group_IT_number 14
_symmetry_cell_setting monoclinic
_symmetry_space_group_name_Hall '-P 2yn'
_symmetry_space_group_name_H-M 'P 1 21/n 1'
_atom_sites_solution_hydrogens geom
_atom_sites_solution_primary direct
_atom_sites_solution_secondary difmap
_audit_creation_method SHELXL-97
_cell_angle_alpha 90.00
_cell_angle_beta 92.8560(10)
_cell_angle_gamma 90.00
_cell_formula_units_Z 4
_cell_length_a 11.8042(6)
_cell_length_b 17.7389(9)
_cell_length_c 15.7116(8)
_cell_measurement_reflns_used 9957
_cell_measurement_temperature 296(2)
_cell_measurement_theta_max 27.245
_cell_measurement_theta_min 2.212
_cell_volume 3285.8(3)
_computing_structure_refinement 'SHELXL-97 (Sheldrick, 2008)'
_computing_structure_solution 'SHELXS-97 (Sheldrick, 2008)'
_diffrn_ambient_temperature 296(2)
_diffrn_measured_fraction_theta_full 1.000
_diffrn_measured_fraction_theta_max 1.000
_diffrn_measurement_device_type 'BRUKER APEX II'
_diffrn_measurement_method 'OMEGA SCAN'
_diffrn_radiation_monochromator graphite
_diffrn_radiation_source 'fine-focus sealed tube'
_diffrn_radiation_type MoK\a
_diffrn_radiation_wavelength 0.71073
_diffrn_reflns_av_R_equivalents 0.0240
_diffrn_reflns_av_sigmaI/netI 0.0158
_diffrn_reflns_limit_h_max 14
_diffrn_reflns_limit_h_min -14
_diffrn_reflns_limit_k_max 21
_diffrn_reflns_limit_k_min -21
_diffrn_reflns_limit_l_max 19
_diffrn_reflns_limit_l_min -19
_diffrn_reflns_number 37684
_diffrn_reflns_theta_full 26.00
_diffrn_reflns_theta_max 26.00
_diffrn_reflns_theta_min 2.07
_exptl_absorpt_coefficient_mu 0.058
_exptl_absorpt_correction_T_max 0.9914
_exptl_absorpt_correction_T_min 0.9800
_exptl_absorpt_correction_type multi-scan
_exptl_absorpt_process_details 'BRUKER SADABS'
_exptl_crystal_colour pale-yellow
_exptl_crystal_density_diffrn 1.010
_exptl_crystal_description plate
_exptl_crystal_F_000 1096
_exptl_crystal_size_max 0.35
_exptl_crystal_size_mid 0.30
_exptl_crystal_size_min 0.15
_refine_diff_density_max 0.199
_refine_diff_density_min -0.152
_refine_diff_density_rms 0.037
_refine_ls_extinction_coef 0.0098(8)
_refine_ls_extinction_expression Fc^*^=kFc[1+0.001xFc^2^\l^3^/sin(2\q)]^-1/4^
_refine_ls_extinction_method SHELXL
_refine_ls_goodness_of_fit_ref 1.025
_refine_ls_hydrogen_treatment mixed
_refine_ls_matrix_type full
_refine_ls_number_parameters 339
_refine_ls_number_reflns 6465
_refine_ls_number_restraints 0
_refine_ls_restrained_S_all 1.025
_refine_ls_R_factor_all 0.0629
_refine_ls_R_factor_gt 0.0460
_refine_ls_shift/su_max 0.000
_refine_ls_shift/su_mean 0.000
_refine_ls_structure_factor_coef Fsqd
_refine_ls_weighting_details 'calc w=1/[\s^2^(Fo^2^)+(0.0628P)^2^+0.6780P] where P=(Fo^2^+2Fc^2^)/3'
_refine_ls_weighting_scheme calc
_refine_ls_wR_factor_gt 0.1188
_refine_ls_wR_factor_ref 0.1366
_reflns_number_gt 4881
_reflns_number_total 6465
_reflns_threshold_expression >2sigma(I)
_cod_data_source_file ic200675u_si_002_2.cif
_cod_data_source_block j2
_cod_database_code 4327065

loop_
_symmetry_equiv_pos_as_xyz
'x, y, z'
'-x+1/2, y+1/2, -z+1/2'
'-x, -y, -z'
'x-1/2, -y-1/2, z-1/2'

loop_
_atom_site_label
_atom_site_type_symbol
_atom_site_fract_x
_atom_site_fract_y
_atom_site_fract_z
_atom_site_U_iso_or_equiv
_atom_site_adp_type
_atom_site_occupancy
_atom_site_symmetry_multiplicity
_atom_site_calc_flag
_atom_site_refinement_flags
B1 B 0.56718(14) 0.14576(9) 0.24519(11) 0.0508(4) Uani 1 1 d .
H1 H 0.4812(13) 0.1695(8) 0.2232(9) 0.056(4) Uiso 1 1 d .
N1 N 0.75837(9) 0.22156(6) 0.25919(7) 0.0462(3) Uani 1 1 d .
N2 N 0.62100(9) 0.29030(6) 0.29806(7) 0.0449(3) Uani 1 1 d .
N3 N 0.55096(11) 0.08520(7) 0.31075(9) 0.0613(3) Uani 1 1 d .
C1 C 0.64686(11) 0.21873(7) 0.27580(8) 0.0422(3) Uani 1 1 d .
C2 C 0.79914(13) 0.29444(8) 0.26603(11) 0.0574(4) Uani 1 1 d .
H2A H 0.8719 0.3107 0.2553 0.069 Uiso 1 1 calc R
C3 C 0.71380(13) 0.33680(8) 0.29106(10) 0.0572(4) Uani 1 1 d .
H3A H 0.7163 0.3883 0.3019 0.069 Uiso 1 1 calc R
C4 C 0.51454(11) 0.31917(7) 0.32643(9) 0.0469(3) Uani 1 1 d .
C5 C 0.43338(12) 0.34502(8) 0.26583(10) 0.0539(4) Uani 1 1 d .
C6 C 0.33607(14) 0.37748(9) 0.29637(13) 0.0691(5) Uani 1 1 d .
H6A H 0.2793 0.3944 0.2579 0.083 Uiso 1 1 calc R
C7 C 0.32210(16) 0.38506(11) 0.38201(14) 0.0773(5) Uani 1 1 d .
H7A H 0.2568 0.4077 0.4008 0.093 Uiso 1 1 calc R
C8 C 0.40320(16) 0.35967(10) 0.43985(12) 0.0705(5) Uani 1 1 d .
H8A H 0.3921 0.3652 0.4977 0.085 Uiso 1 1 calc R
C9 C 0.50204(13) 0.32576(8) 0.41428(10) 0.0554(4) Uani 1 1 d .
C10 C 0.59234(16) 0.30030(10) 0.48028(10) 0.0679(4) Uani 1 1 d .
H10A H 0.6413 0.2639 0.4530 0.081 Uiso 1 1 calc R
C11 C 0.5427(2) 0.26183(13) 0.55680(12) 0.0925(6) Uani 1 1 d .
H11A H 0.4975 0.2195 0.5377 0.139 Uiso 1 1 calc R
H11B H 0.4961 0.2970 0.5857 0.139 Uiso 1 1 calc R
H11C H 0.6032 0.2448 0.5952 0.139 Uiso 1 1 calc R
C12 C 0.6661(2) 0.36695(13) 0.51085(14) 0.0973(7) Uani 1 1 d .
H12A H 0.6972 0.3912 0.4627 0.146 Uiso 1 1 calc R
H12B H 0.7267 0.3491 0.5486 0.146 Uiso 1 1 calc R
H12C H 0.6207 0.4023 0.5404 0.146 Uiso 1 1 calc R
C13 C 0.45023(15) 0.34184(9) 0.17103(10) 0.0641(4) Uani 1 1 d .
H13A H 0.5165 0.3101 0.1623 0.077 Uiso 1 1 calc R
C14 C 0.4756(2) 0.42043(12) 0.13718(13) 0.0960(7) Uani 1 1 d .
H14A H 0.4859 0.4177 0.0770 0.144 Uiso 1 1 calc R
H14B H 0.5434 0.4396 0.1657 0.144 Uiso 1 1 calc R
H14C H 0.4133 0.4534 0.1475 0.144 Uiso 1 1 calc R
C15 C 0.3492(2) 0.30687(14) 0.12150(15) 0.1000(7) Uani 1 1 d .
H15A H 0.3353 0.2574 0.1433 0.150 Uiso 1 1 calc R
H15B H 0.3652 0.3034 0.0623 0.150 Uiso 1 1 calc R
H15C H 0.2833 0.3378 0.1276 0.150 Uiso 1 1 calc R
C16 C 0.81980(12) 0.15698(7) 0.22965(9) 0.0475(3) Uani 1 1 d .
C17 C 0.75798(13) 0.10763(8) 0.17505(9) 0.0514(3) Uani 1 1 d .
C18 C 0.81884(15) 0.04760(8) 0.14283(10) 0.0605(4) Uani 1 1 d .
H18A H 0.7820 0.0138 0.1057 0.073 Uiso 1 1 calc R
C19 C 0.93194(16) 0.03705(9) 0.16456(11) 0.0667(5) Uani 1 1 d .
H19A H 0.9712 -0.0021 0.1399 0.080 Uiso 1 1 calc R
C20 C 0.98730(14) 0.08393(9) 0.22240(11) 0.0643(4) Uani 1 1 d .
H20A H 1.0632 0.0750 0.2379 0.077 Uiso 1 1 calc R
C21 C 0.93171(12) 0.14495(8) 0.25859(10) 0.0536(4) Uani 1 1 d .
C22 C 0.99255(13) 0.18897(10) 0.33029(11) 0.0643(4) Uani 1 1 d .
H22A H 0.9375 0.2238 0.3535 0.077 Uiso 1 1 calc R
C23 C 1.0339(2) 0.13628(13) 0.40263(13) 0.0920(6) Uani 1 1 d .
H23A H 0.9710 0.1076 0.4217 0.138 Uiso 1 1 calc R
H23B H 1.0661 0.1656 0.4491 0.138 Uiso 1 1 calc R
H23C H 1.0903 0.1027 0.3824 0.138 Uiso 1 1 calc R
C24 C 1.09138(17) 0.23605(13) 0.30007(15) 0.0900(6) Uani 1 1 d .
H24A H 1.0646 0.2690 0.2549 0.135 Uiso 1 1 calc R
H24B H 1.1487 0.2032 0.2796 0.135 Uiso 1 1 calc R
H24C H 1.1229 0.2655 0.3467 0.135 Uiso 1 1 calc R
C25 C 0.63216(14) 0.12035(9) 0.15620(10) 0.0591(4) Uani 1 1 d .
C26 C 0.62036(17) 0.18284(12) 0.08764(11) 0.0786(5) Uani 1 1 d .
H26A H 0.6576 0.1672 0.0377 0.118 Uiso 1 1 calc R
H26B H 0.6546 0.2284 0.1094 0.118 Uiso 1 1 calc R
H26C H 0.5415 0.1917 0.0733 0.118 Uiso 1 1 calc R
C27 C 0.57337(18) 0.04952(12) 0.11886(14) 0.0915(6) Uani 1 1 d .
H27A H 0.6094 0.0345 0.0681 0.137 Uiso 1 1 calc R
H27B H 0.4949 0.0604 0.1052 0.137 Uiso 1 1 calc R
H27C H 0.5791 0.0095 0.1599 0.137 Uiso 1 1 calc R
C28 C 0.64578(15) 0.04891(10) 0.35631(12) 0.0690(5) Uani 1 1 d .
H28A H 0.7132 0.0614 0.3251 0.083 Uiso 1 1 calc R
C29 C 0.6380(2) -0.03720(12) 0.35691(18) 0.1161(9) Uani 1 1 d .
H29A H 0.6233 -0.0551 0.2998 0.174 Uiso 1 1 calc R
H29B H 0.5775 -0.0526 0.3917 0.174 Uiso 1 1 calc R
H29C H 0.7083 -0.0579 0.3796 0.174 Uiso 1 1 calc R
C30 C 0.6696(2) 0.07659(13) 0.44690(15) 0.1040(7) Uani 1 1 d .
H30A H 0.6747 0.1306 0.4470 0.156 Uiso 1 1 calc R
H30B H 0.7399 0.0556 0.4692 0.156 Uiso 1 1 calc R
H30C H 0.6092 0.0611 0.4817 0.156 Uiso 1 1 calc R
C31 C 0.43935(15) 0.07063(10) 0.34415(14) 0.0790(5) Uani 1 1 d .
H31A H 0.4501 0.0326 0.3891 0.095 Uiso 1 1 calc R
C32 C 0.3568(2) 0.03784(18) 0.2770(2) 0.1492(13) Uani 1 1 d .
H32A H 0.3900 -0.0057 0.2519 0.179 Uiso 1 1 calc R
H32B H 0.3401 0.0749 0.2336 0.179 Uiso 1 1 calc R
H32C H 0.2880 0.0236 0.3029 0.179 Uiso 1 1 calc R
C33 C 0.38571(17) 0.13860(13) 0.38396(16) 0.0947(7) Uani 1 1 d .
H33A H 0.4376 0.1597 0.4265 0.142 Uiso 1 1 calc R
H33B H 0.3173 0.1236 0.4099 0.142 Uiso 1 1 calc R
H33C H 0.3681 0.1756 0.3407 0.142 Uiso 1 1 calc R

loop_
_atom_site_aniso_label
_atom_site_aniso_U_11
_atom_site_aniso_U_22
_atom_site_aniso_U_33
_atom_site_aniso_U_23
_atom_site_aniso_U_13
_atom_site_aniso_U_12
B1 0.0469(9) 0.0465(8) 0.0594(10) -0.0092(7) 0.0044(7) -0.0022(7)
N1 0.0461(6) 0.0383(6) 0.0552(7) -0.0021(5) 0.0127(5) -0.0005(5)
N2 0.0466(6) 0.0393(6) 0.0495(6) -0.0036(5) 0.0091(5) 0.0008(5)
N3 0.0514(7) 0.0504(7) 0.0835(9) 0.0023(6) 0.0184(6) -0.0060(6)
C1 0.0454(7) 0.0403(7) 0.0413(7) -0.0005(5) 0.0066(5) 0.0025(5)
C2 0.0518(8) 0.0427(7) 0.0793(10) -0.0026(7) 0.0174(7) -0.0072(6)
C3 0.0588(9) 0.0379(7) 0.0761(10) -0.0067(7) 0.0147(7) -0.0052(6)
C4 0.0481(7) 0.0379(7) 0.0554(8) -0.0032(6) 0.0098(6) 0.0029(6)
C5 0.0534(8) 0.0441(7) 0.0641(9) -0.0016(6) 0.0017(7) 0.0020(6)
C6 0.0536(9) 0.0623(10) 0.0910(13) 0.0039(9) 0.0010(8) 0.0116(7)
C7 0.0632(11) 0.0734(12) 0.0980(14) 0.0022(10) 0.0298(10) 0.0185(9)
C8 0.0782(12) 0.0676(10) 0.0684(10) 0.0009(8) 0.0292(9) 0.0154(9)
C9 0.0647(9) 0.0470(8) 0.0559(9) -0.0003(6) 0.0162(7) 0.0064(7)
C10 0.0851(12) 0.0658(10) 0.0535(9) 0.0013(7) 0.0104(8) 0.0175(9)
C11 0.1331(19) 0.0888(14) 0.0564(10) 0.0093(10) 0.0131(11) 0.0105(13)
C12 0.1050(16) 0.0994(16) 0.0854(14) 0.0053(12) -0.0168(12) -0.0044(13)
C13 0.0746(11) 0.0580(9) 0.0587(9) -0.0064(7) -0.0073(8) 0.0078(8)
C14 0.150(2) 0.0777(13) 0.0607(11) -0.0011(10) 0.0136(12) -0.0071(13)
C15 0.1056(16) 0.0982(16) 0.0923(15) -0.0103(12) -0.0362(13) 0.0006(13)
C16 0.0523(8) 0.0393(7) 0.0524(8) 0.0029(6) 0.0197(6) 0.0028(6)
C17 0.0642(9) 0.0426(7) 0.0490(8) 0.0010(6) 0.0174(6) 0.0028(6)
C18 0.0830(11) 0.0438(8) 0.0563(9) 0.0001(6) 0.0211(8) 0.0062(7)
C19 0.0836(12) 0.0489(8) 0.0701(10) 0.0067(8) 0.0290(9) 0.0202(8)
C20 0.0621(9) 0.0598(9) 0.0728(10) 0.0149(8) 0.0230(8) 0.0163(8)
C21 0.0528(8) 0.0505(8) 0.0593(8) 0.0101(7) 0.0190(7) 0.0036(6)
C22 0.0528(9) 0.0700(10) 0.0707(10) 0.0030(8) 0.0096(7) 0.0006(8)
C23 0.0966(15) 0.1047(16) 0.0740(12) 0.0119(11) -0.0011(11) 0.0025(12)
C24 0.0679(12) 0.1028(15) 0.0994(15) 0.0042(12) 0.0061(10) -0.0217(11)
C25 0.0669(10) 0.0548(9) 0.0556(9) -0.0133(7) 0.0032(7) 0.0012(7)
C26 0.0935(13) 0.0916(13) 0.0508(9) -0.0062(9) 0.0026(9) 0.0247(11)
C27 0.0882(13) 0.0901(14) 0.0958(14) -0.0462(12) 0.0018(11) -0.0076(11)
C28 0.0690(10) 0.0590(9) 0.0812(11) 0.0161(8) 0.0266(9) 0.0040(8)
C29 0.149(2) 0.0638(13) 0.138(2) 0.0040(13) 0.0317(18) 0.0314(14)
C30 0.127(2) 0.0869(15) 0.0963(16) 0.0101(12) -0.0109(14) 0.0113(14)
C31 0.0618(10) 0.0629(10) 0.1148(15) -0.0035(10) 0.0300(10) -0.0169(8)
C32 0.0846(16) 0.148(3) 0.218(3) -0.077(2) 0.0384(19) -0.0642(17)
C33 0.0671(12) 0.0948(15) 0.1253(18) -0.0110(13) 0.0370(12) -0.0017(10)

loop_
_atom_type_symbol
_atom_type_description
_atom_type_scat_dispersion_real
_atom_type_scat_dispersion_imag
_atom_type_scat_source
C C 0.0033 0.0016 'International Tables Vol C Tables 4.2.6.8 and 6.1.1.4'
H H 0.0000 0.0000 'International Tables Vol C Tables 4.2.6.8 and 6.1.1.4'
B B 0.0013 0.0007 'International Tables Vol C Tables 4.2.6.8 and 6.1.1.4'
N N 0.0061 0.0033 'International Tables Vol C Tables 4.2.6.8 and 6.1.1.4'

loop_
_geom_angle_atom_site_label_1
_geom_angle_atom_site_label_2
_geom_angle_atom_site_label_3
_geom_angle
N3 B1 C1 116.61(13)
N3 B1 C25 116.99(13)
C1 B1 C25 100.03(11)
N3 B1 H1 109.3(7)
C1 B1 H1 106.5(8)
C25 B1 H1 106.4(7)
C1 N1 C2 110.95(11)
C1 N1 C16 122.70(11)
C2 N1 C16 126.04(11)
C1 N2 C3 110.45(11)
C1 N2 C4 128.37(11)
C3 N2 C4 121.19(11)
C28 N3 C31 115.53(14)
C28 N3 B1 122.21(12)
C31 N3 B1 121.17(14)
N1 C1 N2 104.37(11)
N1 C1 B1 121.04(11)
N2 C1 B1 132.41(12)
C3 C2 N1 106.57(12)
C3 C2 H2A 126.7
N1 C2 H2A 126.7
C2 C3 N2 107.54(12)
C2 C3 H3A 126.2
N2 C3 H3A 126.2
C5 C4 C9 122.89(13)
C5 C4 N2 118.92(12)
C9 C4 N2 117.95(12)
C6 C5 C4 116.84(15)
C6 C5 C13 120.41(15)
C4 C5 C13 122.70(13)
C7 C6 C5 121.41(16)
C7 C6 H6A 119.3
C5 C6 H6A 119.3
C6 C7 C8 120.48(15)
C6 C7 H7A 119.8
C8 C7 H7A 119.8
C7 C8 C9 121.48(16)
C7 C8 H8A 119.3
C9 C8 H8A 119.3
C8 C9 C4 116.89(15)
C8 C9 C10 120.15(14)
C4 C9 C10 122.92(13)
C9 C10 C11 112.79(16)
C9 C10 C12 110.69(15)
C11 C10 C12 109.46(17)
C9 C10 H10A 107.9
C11 C10 H10A 107.9
C12 C10 H10A 107.9
C10 C11 H11A 109.5
C10 C11 H11B 109.5
H11A C11 H11B 109.5
C10 C11 H11C 109.5
H11A C11 H11C 109.5
H11B C11 H11C 109.5
C10 C12 H12A 109.5
C10 C12 H12B 109.5
H12A C12 H12B 109.5
C10 C12 H12C 109.5
H12A C12 H12C 109.5
H12B C12 H12C 109.5
C5 C13 C15 112.33(16)
C5 C13 C14 110.26(13)
C15 C13 C14 110.84(16)
C5 C13 H13A 107.7
C15 C13 H13A 107.7
C14 C13 H13A 107.7
C13 C14 H14A 109.5
C13 C14 H14B 109.5
H14A C14 H14B 109.5
C13 C14 H14C 109.5
H14A C14 H14C 109.5
H14B C14 H14C 109.5
C13 C15 H15A 109.5
C13 C15 H15B 109.5
H15A C15 H15B 109.5
C13 C15 H15C 109.5
H15A C15 H15C 109.5
H15B C15 H15C 109.5
C21 C16 C17 124.04(13)
C21 C16 N1 120.00(13)
C17 C16 N1 115.89(12)
C18 C17 C16 115.88(14)
C18 C17 C25 124.07(14)
C16 C17 C25 120.03(12)
C19 C18 C17 121.72(16)
C19 C18 H18A 119.1
C17 C18 H18A 119.1
C20 C19 C18 120.42(14)
C20 C19 H19A 119.8
C18 C19 H19A 119.8
C19 C20 C21 121.30(15)
C19 C20 H20A 119.3
C21 C20 H20A 119.3
C16 C21 C20 116.23(15)
C16 C21 C22 124.65(13)
C20 C21 C22 118.93(14)
C21 C22 C24 112.93(14)
C21 C22 C23 110.93(15)
C24 C22 C23 110.12(16)
C21 C22 H22A 107.5
C24 C22 H22A 107.5
C23 C22 H22A 107.5
C22 C23 H23A 109.5
C22 C23 H23B 109.5
H23A C23 H23B 109.5
C22 C23 H23C 109.5
H23A C23 H23C 109.5
H23B C23 H23C 109.5
C22 C24 H24A 109.5
C22 C24 H24B 109.5
H24A C24 H24B 109.5
C22 C24 H24C 109.5
H24A C24 H24C 109.5
H24B C24 H24C 109.5
C17 C25 C27 111.83(14)
C17 C25 C26 107.21(14)
C27 C25 C26 107.25(15)
C17 C25 B1 111.02(12)
C27 C25 B1 108.60(14)
C26 C25 B1 110.87(13)
C25 C26 H26A 109.5
C25 C26 H26B 109.5
H26A C26 H26B 109.5
C25 C26 H26C 109.5
H26A C26 H26C 109.5
H26B C26 H26C 109.5
C25 C27 H27A 109.5
C25 C27 H27B 109.5
H27A C27 H27B 109.5
C25 C27 H27C 109.5
H27A C27 H27C 109.5
H27B C27 H27C 109.5
N3 C28 C30 114.94(15)
N3 C28 C29 113.66(18)
C30 C28 C29 108.99(18)
N3 C28 H28A 106.2
C30 C28 H28A 106.2
C29 C28 H28A 106.2
C28 C29 H29A 109.5
C28 C29 H29B 109.5
H29A C29 H29B 109.5
C28 C29 H29C 109.5
H29A C29 H29C 109.5
H29B C29 H29C 109.5
C28 C30 H30A 109.5
C28 C30 H30B 109.5
H30A C30 H30B 109.5
C28 C30 H30C 109.5
H30A C30 H30C 109.5
H30B C30 H30C 109.5
N3 C31 C33 114.21(14)
N3 C31 C32 112.13(18)
C33 C31 C32 109.02(19)
N3 C31 H31A 107.0
C33 C31 H31A 107.0
C32 C31 H31A 107.0
C31 C32 H32A 109.5
C31 C32 H32B 109.5
H32A C32 H32B 109.5
C31 C32 H32C 109.5
H32A C32 H32C 109.5
H32B C32 H32C 109.5
C31 C33 H33A 109.5
C31 C33 H33B 109.5
H33A C33 H33B 109.5
C31 C33 H33C 109.5
H33A C33 H33C 109.5
H33B C33 H33C 109.5

loop_
_geom_bond_atom_site_label_1
_geom_bond_atom_site_label_2
_geom_bond_distance
B1 N3 1.507(2)
B1 C1 1.657(2)
B1 C25 1.689(2)
B1 H1 1.136(15)
N1 C1 1.3555(17)
N1 C2 1.3817(17)
N1 C16 1.4447(16)
N2 C1 1.3558(16)
N2 C3 1.3800(18)
N2 C4 1.4477(16)
N3 C28 1.449(2)
N3 C31 1.465(2)
C2 C3 1.332(2)
C2 H2A 0.9300
C3 H3A 0.9300
C4 C5 1.394(2)
C4 C9 1.400(2)
C5 C6 1.391(2)
C5 C13 1.513(2)
C6 C7 1.370(3)
C6 H6A 0.9300
C7 C8 1.363(3)
C7 H7A 0.9300
C8 C9 1.390(2)
C8 H8A 0.9300
C9 C10 1.518(2)
C10 C11 1.525(3)
C10 C12 1.531(3)
C10 H10A 0.9800
C11 H11A 0.9600
C11 H11B 0.9600
C11 H11C 0.9600
C12 H12A 0.9600
C12 H12B 0.9600
C12 H12C 0.9600
C13 C15 1.523(3)
C13 C14 1.527(3)
C13 H13A 0.9800
C14 H14A 0.9600
C14 H14B 0.9600
C14 H14C 0.9600
C15 H15A 0.9600
C15 H15B 0.9600
C15 H15C 0.9600
C16 C21 1.392(2)
C16 C17 1.405(2)
C17 C18 1.394(2)
C17 C25 1.517(2)
C18 C19 1.374(2)
C18 H18A 0.9300
C19 C20 1.373(3)
C19 H19A 0.9300
C20 C21 1.401(2)
C20 H20A 0.9300
C21 C22 1.521(2)
C22 C24 1.529(2)
C22 C23 1.532(3)
C22 H22A 0.9800
C23 H23A 0.9600
C23 H23B 0.9600
C23 H23C 0.9600
C24 H24A 0.9600
C24 H24B 0.9600
C24 H24C 0.9600
C25 C27 1.537(2)
C25 C26 1.547(2)
C26 H26A 0.9600
C26 H26B 0.9600
C26 H26C 0.9600
C27 H27A 0.9600
C27 H27B 0.9600
C27 H27C 0.9600
C28 C30 1.519(3)
C28 C29 1.530(3)
C28 H28A 0.9800
C29 H29A 0.9600
C29 H29B 0.9600
C29 H29C 0.9600
C30 H30A 0.9600
C30 H30B 0.9600
C30 H30C 0.9600
C31 C33 1.512(3)
C31 C32 1.516(3)
C31 H31A 0.9800
C32 H32A 0.9600
C32 H32B 0.9600
C32 H32C 0.9600
C33 H33A 0.9600
C33 H33B 0.9600
C33 H33C 0.9600
